data_4506266
loop_
_publ_author_name
'Li, Xinfa'
'Huang, Yuanbiao'
'Cao, Rong'

_publ_section_title
;
 Three-Dimensional Pillared-Layer 3d-4f Heterometallic Coordination
 Polymers With or Without Halides
;
_journal_issue 7
_journal_name_full 'Crystal Growth &amp; Design'
_journal_page_first 3549
_journal_paper_doi 10.1021/cg300362d
_journal_volume 12
_journal_year 2012
_chemical_formula_moiety 'C90 H60 Cu9 I7 N12 Nd6 O40, 2(H2O)'
_chemical_formula_sum 'C90 H64 Cu9 I7 N12 Nd6 O42'
_chemical_formula_weight 4311.13
_chemical_name_systematic
; 
 ? 
;
_space_group_IT_number 2
_symmetry_cell_setting triclinic
_symmetry_space_group_name_Hall '-P 1'
_symmetry_space_group_name_H-M 'P -1'
_atom_sites_solution_hydrogens geom
_atom_sites_solution_primary direct
_atom_sites_solution_secondary difmap
_audit_creation_method SHELXL-97
_cell_angle_alpha 70.025(3)
_cell_angle_beta 80.612(2)
_cell_angle_gamma 68.612(3)
_cell_formula_units_Z 1
_cell_length_a 11.3895(3)
_cell_length_b 15.3887(6)
_cell_length_c 17.9731(6)
_cell_measurement_reflns_used 7734
_cell_measurement_temperature 293(2)
_cell_measurement_theta_max 29.0388
_cell_measurement_theta_min 2.3097
_cell_volume 2754.06(18)
_computing_cell_refinement
;
CrysAlisPro, Agilent Technologies,
Version 1.171.34.49 (release 20-01-2011 CrysAlis171 .NET)
(compiled Jan 20 2011,15:58:25)
;
_computing_data_collection
;
CrysAlisPro, Agilent Technologies,
Version 1.171.34.49 (release 20-01-2011 CrysAlis171 .NET)
(compiled Jan 20 2011,15:58:25)
;
_computing_data_reduction
;
CrysAlisPro, Agilent Technologies,
Version 1.171.34.49 (release 20-01-2011 CrysAlis171 .NET)
(compiled Jan 20 2011,15:58:25)
;
_computing_molecular_graphics 'Bruker SHELXTL'
_computing_publication_material 'Bruker SHELXTL'
_computing_structure_refinement 'SHELXL-97 (Sheldrick, 1997)'
_computing_structure_solution 'SHELXS-97 (Sheldrick, 1990)'
_diffrn_ambient_temperature 293(2)
_diffrn_detector_area_resol_mean 16.2083
_diffrn_measured_fraction_theta_full 0.989
_diffrn_measured_fraction_theta_max 0.989
_diffrn_measurement_device_type 'Xcalibur, Eos'
_diffrn_measurement_method '\w scans'
_diffrn_radiation_monochromator graphite
_diffrn_radiation_source 'fine-focus sealed tube'
_diffrn_radiation_type MoK\a
_diffrn_radiation_wavelength 0.71073
_diffrn_reflns_av_R_equivalents 0.0309
_diffrn_reflns_av_sigmaI/netI 0.0545
_diffrn_reflns_limit_h_max 14
_diffrn_reflns_limit_h_min -10
_diffrn_reflns_limit_k_max 19
_diffrn_reflns_limit_k_min -16
_diffrn_reflns_limit_l_max 22
_diffrn_reflns_limit_l_min -22
_diffrn_reflns_number 20890
_diffrn_reflns_theta_full 26.75
_diffrn_reflns_theta_max 26.75
_diffrn_reflns_theta_min 2.31
_diffrn_standards_interval_count none
_diffrn_standards_interval_time none
_exptl_absorpt_coefficient_mu 6.521
_exptl_absorpt_correction_T_max 0.4121
_exptl_absorpt_correction_T_min 0.2051
_exptl_absorpt_correction_type multi-scan
_exptl_absorpt_process_details
;
CrysAlisPro, Agilent Technologies,
Version 1.171.34.49. 
Empirical absorption correction using spherical harmonics,
 implemented in SCALE3 ABSPACK scaling algorithm.
;
_exptl_crystal_colour Orange
_exptl_crystal_density_diffrn 2.599
_exptl_crystal_density_method 'not measured'
_exptl_crystal_description block-shaped
_exptl_crystal_F_000 2016
_exptl_crystal_size_max 0.30
_exptl_crystal_size_mid 0.22
_exptl_crystal_size_min 0.14
_refine_diff_density_max 1.510
_refine_diff_density_min -2.693
_refine_diff_density_rms 0.307
_refine_ls_extinction_method none
_refine_ls_goodness_of_fit_ref 1.016
_refine_ls_hydrogen_treatment constr
_refine_ls_matrix_type full
_refine_ls_number_parameters 751
_refine_ls_number_reflns 11615
_refine_ls_number_restraints 0
_refine_ls_restrained_S_all 1.016
_refine_ls_R_factor_all 0.0516
_refine_ls_R_factor_gt 0.0350
_refine_ls_shift/su_max 0.002
_refine_ls_shift/su_mean 0.000
_refine_ls_structure_factor_coef Fsqd
_refine_ls_weighting_details 'calc w=1/[\s^2^(Fo^2^)+(0.0456P)^2^+9.0000P] where P=(Fo^2^+2Fc^2^)/3'
_refine_ls_weighting_scheme calc
_refine_ls_wR_factor_gt 0.0814
_refine_ls_wR_factor_ref 0.1000
_reflns_number_gt 9366
_reflns_number_total 11615
_reflns_threshold_expression >2sigma(I)
_cod_data_source_file cg300362d_si_002.cif
_cod_data_source_block II-B
_cod_depositor_comments
;
The following automatic conversions were performed:

'_symmetry_cell_setting' value 'Triclinic' changed to 'triclinic'
according to /home/saulius/struct/CIF-dictionaries/cif_core.dic
dictionary named 'cif_core.dic' version 2.4.1 from 2010-06-29.

Automatic conversion script
Id: cif_fix_values 1891 2012-01-12 08:04:46Z andrius 
;
_cod_original_cell_volume 2754.07(16)
_cod_original_sg_symbol_H-M P-1
_cod_database_code 4506266

loop_
_symmetry_equiv_pos_as_xyz
'x, y, z'
'-x, -y, -z'

loop_
_atom_site_label
_atom_site_type_symbol
_atom_site_fract_x
_atom_site_fract_y
_atom_site_fract_z
_atom_site_U_iso_or_equiv
_atom_site_adp_type
_atom_site_occupancy
_atom_site_symmetry_multiplicity
_atom_site_calc_flag
_atom_site_refinement_flags
Nd1 Nd 0.17892(3) 0.59128(2) 0.448294(19) 0.01055(8) Uani 1 1 d .
Nd2 Nd 0.46776(3) 0.62972(2) 0.515730(18) 0.00896(8) Uani 1 1 d .
Nd3 Nd 0.58458(3) 0.85496(2) 0.512621(19) 0.01021(8) Uani 1 1 d .
Cu1 Cu -0.14647(11) 0.82293(8) 0.02734(6) 0.0407(3) Uani 1 1 d .
Cu2 Cu -0.05470(11) 0.70766(11) -0.06476(6) 0.0509(3) Uani 1 1 d .
Cu3 Cu -0.29062(15) 0.58181(11) -0.02278(6) 0.0640(4) Uani 1 1 d .
Cu4 Cu 0.04611(10) 0.92258(10) -0.03804(6) 0.0452(3) Uani 1 1 d .
Cu5 Cu 0.5000 1.0000 0.0000 0.0507(5) Uani 1 2 d S
I1 I -0.30076(5) 0.78033(4) -0.04141(3) 0.02842(12) Uani 1 1 d .
I2 I 0.10997(5) 0.72682(4) 0.01081(3) 0.03537(13) Uani 1 1 d .
I3 I 0.0000 0.5000 0.0000 0.0481(2) Uani 1 2 d S
I4 I -0.19263(5) 1.01616(4) -0.02574(3) 0.02782(12) Uani 1 1 d .
O1 O 0.3697(4) 0.5068(3) 0.5182(2) 0.0099(8) Uani 1 1 d .
H1A H 0.3440 0.4805 0.5737 0.015 Uiso 1 1 calc R
O2 O 0.2945(4) 0.7083(3) 0.4268(3) 0.0168(10) Uani 1 1 d .
O3 O 0.1177(4) 0.7701(3) 0.3642(3) 0.0213(11) Uani 1 1 d .
O4 O 0.4057(4) 0.8050(3) 0.4961(2) 0.0137(9) Uani 1 1 d .
O5 O 0.2042(4) 0.8890(4) 0.5177(3) 0.0239(11) Uani 1 1 d .
O6 O 0.4201(4) 0.9995(3) 0.4448(3) 0.0160(10) Uani 1 1 d .
O7 O 0.3147(4) 1.1454(3) 0.3690(3) 0.0208(11) Uani 1 1 d .
O8 O -0.0339(4) 0.6203(3) 0.4299(3) 0.0186(10) Uani 1 1 d .
O9 O -0.1447(4) 0.5294(4) 0.4240(3) 0.0204(10) Uani 1 1 d .
O10 O 0.1050(4) 0.6713(4) 0.5526(3) 0.0232(11) Uani 1 1 d .
O11 O 0.2837(4) 0.6546(4) 0.5995(3) 0.0231(11) Uani 1 1 d .
O12 O 0.2920(5) 0.6150(4) 0.3060(3) 0.0270(12) Uani 1 1 d .
O13 O 0.4620(5) 0.4984(4) 0.3637(3) 0.0283(12) Uani 1 1 d .
O14 O 0.4250(4) 0.8787(3) 0.6200(3) 0.0193(10) Uani 1 1 d .
O15 O 0.3114(5) 1.0391(4) 0.5817(3) 0.0291(12) Uani 1 1 d .
O16 O 0.6135(4) 0.6762(3) 0.5808(3) 0.0158(10) Uani 1 1 d .
O17 O 0.7904(4) 0.5484(3) 0.5952(3) 0.0180(10) Uani 1 1 d .
O18 O 0.5599(5) 0.6910(4) 0.3835(3) 0.0230(11) Uani 1 1 d .
O19 O 0.6269(4) 0.8041(4) 0.3939(3) 0.0240(11) Uani 1 1 d .
O20 O 0.8169(4) 0.7625(4) 0.5167(3) 0.0233(11) Uani 1 1 d .
H20C H 0.8539 0.8032 0.5119 0.035 Uiso 1 1 d R
H20B H 0.8592 0.7218 0.4919 0.035 Uiso 1 1 d R
O21 O 0.9408(6) 0.8980(5) 0.5011(5) 0.062(2) Uani 1 1 d .
H21C H 0.8996 0.9581 0.4960 0.093 Uiso 1 1 d R
H21B H 1.0152 0.8953 0.5060 0.093 Uiso 1 1 d R
C1 C 0.2141(5) 0.7806(5) 0.3793(4) 0.0126(13) Uani 1 1 d .
C2 C 0.2959(6) 0.8683(4) 0.4738(4) 0.0135(13) Uani 1 1 d .
C3 C 0.3467(6) 1.0548(5) 0.3881(4) 0.0140(13) Uani 1 1 d .
C4 C 0.2416(5) 0.8730(4) 0.3417(4) 0.0126(13) Uani 1 1 d .
C5 C 0.2839(5) 0.9165(5) 0.3841(4) 0.0135(13) Uani 1 1 d .
C6 C 0.3007(6) 1.0055(5) 0.3458(4) 0.0149(13) Uani 1 1 d .
C7 C 0.2798(7) 1.0510(5) 0.2664(4) 0.0234(15) Uani 1 1 d .
H7A H 0.2898 1.1120 0.2418 0.028 Uiso 1 1 calc R
C8 C 0.2438(7) 1.0063(5) 0.2226(4) 0.0244(16) Uani 1 1 d .
H8A H 0.2333 1.0355 0.1684 0.029 Uiso 1 1 calc R
C9 C 0.2242(6) 0.9186(5) 0.2608(4) 0.0213(15) Uani 1 1 d .
H9A H 0.1988 0.8889 0.2321 0.026 Uiso 1 1 calc R
C10 C -0.0972(5) 0.5953(5) 0.3943(4) 0.0127(13) Uani 1 1 d .
C11 C -0.1166(6) 0.6512(5) 0.3070(4) 0.0171(14) Uani 1 1 d .
C12 C -0.0887(8) 0.7366(6) 0.2739(4) 0.0300(18) Uani 1 1 d .
H12A H -0.0571 0.7602 0.3046 0.036 Uiso 1 1 calc R
C13 C -0.1084(8) 0.7873(6) 0.1940(4) 0.0343(19) Uani 1 1 d .
H13A H -0.0913 0.8459 0.1726 0.041 Uiso 1 1 calc R
N1 N -0.1505(6) 0.7557(5) 0.1468(3) 0.0258(14) Uani 1 1 d .
C14 C -0.1758(8) 0.6726(6) 0.1793(4) 0.0311(18) Uani 1 1 d .
H14A H -0.2050 0.6495 0.1470 0.037 Uiso 1 1 calc R
C15 C -0.1611(7) 0.6183(6) 0.2587(4) 0.0251(16) Uani 1 1 d .
H15A H -0.1808 0.5608 0.2789 0.030 Uiso 1 1 calc R
C16 C 0.1662(6) 0.6767(5) 0.6008(4) 0.0179(14) Uani 1 1 d .
C17 C 0.0962(6) 0.7057(5) 0.6723(4) 0.0192(14) Uani 1 1 d .
C18 C -0.0206(7) 0.7001(6) 0.6978(5) 0.0305(18) Uani 1 1 d .
H18A H -0.0675 0.6887 0.6665 0.037 Uiso 1 1 calc R
C19 C -0.0688(7) 0.7116(6) 0.7711(4) 0.0306(18) Uani 1 1 d .
H19A H -0.1484 0.7068 0.7884 0.037 Uiso 1 1 calc R
N2 N -0.0064(6) 0.7292(5) 0.8182(3) 0.0271(14) Uani 1 1 d .
C20 C 0.1031(8) 0.7427(7) 0.7891(5) 0.036(2) Uani 1 1 d .
H20A H 0.1445 0.7606 0.8190 0.044 Uiso 1 1 calc R
C21 C 0.1581(7) 0.7319(6) 0.7184(5) 0.0321(19) Uani 1 1 d .
H21A H 0.2351 0.7418 0.7009 0.039 Uiso 1 1 calc R
C22 C 0.4017(7) 0.5598(5) 0.3036(4) 0.0201(15) Uani 1 1 d .
C23 C 0.4738(7) 0.5626(5) 0.2235(4) 0.0209(15) Uani 1 1 d .
C24 C 0.5992(8) 0.5055(6) 0.2205(4) 0.0343(19) Uani 1 1 d .
H24A H 0.6406 0.4654 0.2670 0.041 Uiso 1 1 calc R
C25 C 0.6624(8) 0.5087(7) 0.1481(5) 0.039(2) Uani 1 1 d .
H25A H 0.7466 0.4695 0.1472 0.046 Uiso 1 1 calc R
N3 N 0.6095(7) 0.5649(5) 0.0791(4) 0.0358(17) Uani 1 1 d .
C26 C 0.4864(9) 0.6172(7) 0.0831(5) 0.043(2) Uani 1 1 d .
H26A H 0.4462 0.6542 0.0357 0.052 Uiso 1 1 calc R
C27 C 0.4158(8) 0.6200(6) 0.1527(4) 0.035(2) Uani 1 1 d .
H27A H 0.3314 0.6593 0.1521 0.042 Uiso 1 1 calc R
C28 C 0.3399(6) 0.9543(5) 0.6286(4) 0.0189(14) Uani 1 1 d .
C29 C 0.2649(6) 0.9443(5) 0.7066(4) 0.0182(14) Uani 1 1 d .
C30 C 0.1412(7) 1.0045(6) 0.7116(4) 0.0310(19) Uani 1 1 d .
H30A H 0.0994 1.0492 0.6664 0.037 Uiso 1 1 calc R
C31 C 0.0818(7) 0.9958(6) 0.7864(5) 0.033(2) Uani 1 1 d .
H31A H -0.0021 1.0349 0.7899 0.040 Uiso 1 1 calc R
N4 N 0.1370(6) 0.9354(5) 0.8533(3) 0.0269(14) Uani 1 1 d .
C32 C 0.2579(7) 0.8792(6) 0.8475(4) 0.0293(18) Uani 1 1 d .
H32A H 0.2988 0.8373 0.8937 0.035 Uiso 1 1 calc R
C33 C 0.3237(7) 0.8809(5) 0.7763(4) 0.0253(16) Uani 1 1 d .
H33A H 0.4070 0.8400 0.7746 0.030 Uiso 1 1 calc R
C34 C 0.7050(6) 0.6098(5) 0.6210(4) 0.0138(13) Uani 1 1 d .
C35 C 0.7061(6) 0.6033(5) 0.7067(4) 0.0143(13) Uani 1 1 d .
C36 C 0.6093(7) 0.6628(6) 0.7428(4) 0.0297(18) Uani 1 1 d .
H36A H 0.5419 0.7112 0.7137 0.036 Uiso 1 1 calc R
C37 C 0.6133(8) 0.6500(6) 0.8221(5) 0.039(2) Uani 1 1 d .
H37A H 0.5470 0.6904 0.8455 0.046 Uiso 1 1 calc R
N5 N 0.7078(6) 0.5825(5) 0.8673(3) 0.0315(16) Uani 1 1 d .
C38 C 0.8015(7) 0.5256(6) 0.8326(4) 0.0296(18) Uani 1 1 d .
H38A H 0.8685 0.4787 0.8629 0.036 Uiso 1 1 calc R
C39 C 0.8039(6) 0.5329(6) 0.7535(4) 0.0246(16) Uani 1 1 d .
H39A H 0.8707 0.4909 0.7318 0.029 Uiso 1 1 calc R
C40 C 0.5857(6) 0.7677(5) 0.3557(4) 0.0167(14) Uani 1 1 d .
C41 C 0.5662(6) 0.8234(5) 0.2688(4) 0.0154(13) Uani 1 1 d .
C42 C 0.5899(7) 0.9092(5) 0.2353(4) 0.0238(16) Uani 1 1 d .
H42A H 0.6207 0.9339 0.2656 0.029 Uiso 1 1 calc R
C43 C 0.5681(7) 0.9601(6) 0.1561(4) 0.0290(17) Uani 1 1 d .
H43A H 0.5838 1.0193 0.1344 0.035 Uiso 1 1 calc R
N6 N 0.5254(6) 0.9272(5) 0.1096(3) 0.0279(15) Uani 1 1 d .
C44 C 0.5010(7) 0.8436(6) 0.1430(4) 0.0261(16) Uani 1 1 d .
H44A H 0.4689 0.8209 0.1118 0.031 Uiso 1 1 calc R
C45 C 0.5210(7) 0.7887(5) 0.2214(4) 0.0219(15) Uani 1 1 d .
H45A H 0.5045 0.7298 0.2421 0.026 Uiso 1 1 calc R

loop_
_atom_site_aniso_label
_atom_site_aniso_U_11
_atom_site_aniso_U_22
_atom_site_aniso_U_33
_atom_site_aniso_U_23
_atom_site_aniso_U_13
_atom_site_aniso_U_12
Nd1 0.01015(15) 0.01127(17) 0.01215(17) -0.00307(13) -0.00290(12) -0.00522(13)
Nd2 0.00944(15) 0.00940(16) 0.00879(16) -0.00183(12) -0.00215(12) -0.00414(12)
Nd3 0.01215(16) 0.00951(17) 0.00995(16) -0.00208(13) -0.00234(12) -0.00479(13)
Cu1 0.0581(7) 0.0440(7) 0.0175(5) -0.0035(4) -0.0038(5) -0.0189(6)
Cu2 0.0482(7) 0.0806(10) 0.0293(6) -0.0284(6) 0.0112(5) -0.0223(6)
Cu3 0.1025(11) 0.0657(9) 0.0149(5) -0.0132(5) 0.0124(6) -0.0234(8)
Cu4 0.0394(6) 0.0614(8) 0.0305(6) -0.0173(5) 0.0129(5) -0.0149(6)
Cu5 0.0830(12) 0.0567(11) 0.0122(7) 0.0107(7) -0.0142(7) -0.0375(10)
I1 0.0334(3) 0.0302(3) 0.0239(2) -0.0084(2) 0.0008(2) -0.0139(2)
I2 0.0371(3) 0.0383(3) 0.0326(3) -0.0074(2) -0.0027(2) -0.0175(2)
I3 0.0787(6) 0.0241(4) 0.0442(5) -0.0009(4) -0.0343(5) -0.0157(4)
I4 0.0287(2) 0.0319(3) 0.0274(3) -0.0114(2) -0.0041(2) -0.0119(2)
O1 0.0112(19) 0.011(2) 0.011(2) -0.0035(17) 0.0021(16) -0.0080(17)
O2 0.018(2) 0.012(2) 0.020(2) -0.0006(19) -0.0085(19) -0.0056(19)
O3 0.015(2) 0.022(3) 0.028(3) -0.001(2) -0.013(2) -0.008(2)
O4 0.017(2) 0.009(2) 0.016(2) -0.0023(18) -0.0052(18) -0.0039(18)
O5 0.019(2) 0.026(3) 0.020(3) -0.005(2) -0.002(2) -0.001(2)
O6 0.020(2) 0.010(2) 0.018(2) 0.0028(18) -0.0128(19) -0.0065(18)
O7 0.030(3) 0.010(2) 0.022(3) -0.0004(19) -0.014(2) -0.006(2)
O8 0.017(2) 0.023(3) 0.019(2) -0.006(2) -0.0067(19) -0.009(2)
O9 0.021(2) 0.026(3) 0.014(2) 0.002(2) -0.0037(19) -0.014(2)
O10 0.023(2) 0.027(3) 0.026(3) -0.017(2) 0.003(2) -0.009(2)
O11 0.018(2) 0.031(3) 0.018(2) -0.010(2) 0.0033(19) -0.006(2)
O12 0.035(3) 0.023(3) 0.021(3) -0.005(2) 0.003(2) -0.012(2)
O13 0.041(3) 0.025(3) 0.014(2) 0.006(2) -0.004(2) -0.016(2)
O14 0.023(2) 0.019(3) 0.018(2) -0.009(2) 0.0066(19) -0.009(2)
O15 0.030(3) 0.020(3) 0.032(3) -0.003(2) 0.012(2) -0.012(2)
O16 0.020(2) 0.015(2) 0.012(2) 0.0003(18) -0.0080(18) -0.0069(19)
O17 0.020(2) 0.022(3) 0.016(2) -0.013(2) 0.0011(19) -0.005(2)
O18 0.030(3) 0.022(3) 0.012(2) 0.002(2) 0.001(2) -0.010(2)
O19 0.027(3) 0.038(3) 0.013(2) -0.010(2) 0.001(2) -0.016(2)
O20 0.016(2) 0.022(3) 0.035(3) -0.012(2) -0.001(2) -0.007(2)
O21 0.032(3) 0.039(4) 0.121(7) -0.028(4) -0.020(4) -0.007(3)
C1 0.011(3) 0.014(3) 0.015(3) -0.007(3) -0.002(2) -0.004(2)
C2 0.021(3) 0.011(3) 0.013(3) -0.002(2) 0.000(3) -0.012(3)
C3 0.013(3) 0.016(3) 0.014(3) -0.006(3) -0.002(2) -0.005(3)
C4 0.012(3) 0.010(3) 0.016(3) 0.000(3) -0.008(2) -0.004(2)
C5 0.010(3) 0.013(3) 0.017(3) -0.005(3) -0.007(2) 0.001(2)
C6 0.013(3) 0.015(3) 0.016(3) -0.002(3) -0.004(2) -0.004(3)
C7 0.033(4) 0.018(4) 0.021(4) 0.003(3) -0.004(3) -0.017(3)
C8 0.047(4) 0.017(4) 0.011(3) 0.006(3) -0.014(3) -0.017(3)
C9 0.027(4) 0.023(4) 0.021(4) -0.008(3) -0.010(3) -0.011(3)
C10 0.007(3) 0.014(3) 0.014(3) -0.002(3) 0.001(2) -0.002(2)
C11 0.013(3) 0.021(4) 0.018(3) -0.004(3) 0.001(3) -0.008(3)
C12 0.043(5) 0.033(5) 0.019(4) 0.001(3) -0.006(3) -0.025(4)
C13 0.052(5) 0.035(5) 0.020(4) 0.001(3) -0.006(4) -0.026(4)
N1 0.031(3) 0.034(4) 0.013(3) -0.003(3) 0.001(3) -0.015(3)
C14 0.045(5) 0.037(5) 0.021(4) -0.011(3) -0.007(3) -0.021(4)
C15 0.035(4) 0.028(4) 0.019(4) -0.006(3) -0.001(3) -0.019(3)
C16 0.025(3) 0.012(3) 0.020(3) -0.004(3) 0.001(3) -0.011(3)
C17 0.019(3) 0.025(4) 0.017(3) -0.011(3) 0.004(3) -0.010(3)
C18 0.022(4) 0.048(5) 0.028(4) -0.017(4) 0.006(3) -0.016(4)
C19 0.025(4) 0.044(5) 0.027(4) -0.014(4) 0.009(3) -0.018(4)
N2 0.031(3) 0.035(4) 0.016(3) -0.009(3) 0.007(3) -0.014(3)
C20 0.036(4) 0.058(6) 0.034(5) -0.031(4) 0.009(4) -0.025(4)
C21 0.028(4) 0.049(5) 0.035(4) -0.029(4) 0.009(3) -0.019(4)
C22 0.031(4) 0.024(4) 0.013(3) -0.005(3) -0.002(3) -0.018(3)
C23 0.031(4) 0.023(4) 0.012(3) -0.003(3) 0.003(3) -0.016(3)
C24 0.041(5) 0.037(5) 0.018(4) -0.002(3) -0.004(3) -0.009(4)
C25 0.034(4) 0.049(6) 0.024(4) -0.008(4) 0.008(3) -0.011(4)
N3 0.051(4) 0.042(4) 0.017(3) -0.009(3) 0.007(3) -0.022(4)
C26 0.053(6) 0.058(6) 0.011(4) -0.002(4) -0.006(4) -0.016(5)
C27 0.040(5) 0.038(5) 0.018(4) 0.005(3) -0.009(3) -0.013(4)
C28 0.019(3) 0.020(4) 0.022(4) -0.009(3) 0.002(3) -0.010(3)
C29 0.018(3) 0.017(3) 0.022(4) -0.006(3) 0.001(3) -0.010(3)
C30 0.026(4) 0.042(5) 0.018(4) -0.006(3) -0.005(3) -0.005(4)
C31 0.018(4) 0.048(5) 0.030(4) -0.017(4) 0.004(3) -0.004(4)
N4 0.028(3) 0.038(4) 0.020(3) -0.012(3) 0.007(3) -0.018(3)
C32 0.026(4) 0.035(5) 0.021(4) -0.005(3) -0.001(3) -0.007(3)
C33 0.019(3) 0.024(4) 0.024(4) -0.005(3) 0.002(3) -0.001(3)
C34 0.022(3) 0.014(3) 0.012(3) -0.004(3) -0.002(3) -0.013(3)
C35 0.019(3) 0.014(3) 0.011(3) -0.001(3) 0.001(2) -0.009(3)
C36 0.030(4) 0.034(5) 0.017(4) -0.009(3) -0.005(3) 0.002(3)
C37 0.041(5) 0.038(5) 0.027(4) -0.019(4) 0.005(4) 0.003(4)
N5 0.043(4) 0.038(4) 0.015(3) -0.009(3) -0.001(3) -0.015(3)
C38 0.039(4) 0.027(4) 0.019(4) -0.006(3) -0.010(3) -0.004(3)
C39 0.020(3) 0.033(4) 0.018(4) -0.011(3) -0.003(3) -0.002(3)
C40 0.016(3) 0.018(4) 0.012(3) -0.003(3) 0.007(3) -0.004(3)
C41 0.017(3) 0.018(3) 0.011(3) -0.004(3) 0.001(2) -0.006(3)
C42 0.034(4) 0.026(4) 0.016(3) -0.003(3) -0.005(3) -0.017(3)
C43 0.045(5) 0.028(4) 0.017(4) 0.005(3) -0.005(3) -0.025(4)
N6 0.036(4) 0.033(4) 0.013(3) -0.002(3) -0.006(3) -0.012(3)
C44 0.037(4) 0.031(4) 0.012(3) -0.004(3) 0.000(3) -0.018(3)
C45 0.034(4) 0.022(4) 0.013(3) 0.000(3) -0.002(3) -0.017(3)

loop_
_atom_type_symbol
_atom_type_description
_atom_type_scat_dispersion_real
_atom_type_scat_dispersion_imag
_atom_type_scat_source
C C 0.0033 0.0016 'International Tables Vol C Tables 4.2.6.8 and 6.1.1.4'
H H 0.0000 0.0000 'International Tables Vol C Tables 4.2.6.8 and 6.1.1.4'
N N 0.0061 0.0033 'International Tables Vol C Tables 4.2.6.8 and 6.1.1.4'
O O 0.0106 0.0060 'International Tables Vol C Tables 4.2.6.8 and 6.1.1.4'
Cu Cu 0.3201 1.2651 'International Tables Vol C Tables 4.2.6.8 and 6.1.1.4'
I I -0.4742 1.8119 'International Tables Vol C Tables 4.2.6.8 and 6.1.1.4'
Nd Nd -0.1943 3.0179 'International Tables Vol C Tables 4.2.6.8 and 6.1.1.4'

loop_
_geom_angle_atom_site_label_1
_geom_angle_atom_site_label_2
_geom_angle_atom_site_label_3
_geom_angle
_geom_angle_site_symmetry_1
_geom_angle_site_symmetry_3
O8 Nd1 O1 153.44(16) . .
O8 Nd1 O17 81.73(15) . 2_666
O1 Nd1 O17 90.79(14) . 2_666
O8 Nd1 O10 88.06(15) . .
O1 Nd1 O10 85.22(14) . .
O17 Nd1 O10 148.60(17) 2_666 .
O8 Nd1 O9 84.04(15) . 2_566
O1 Nd1 O9 69.51(14) . 2_566
O17 Nd1 O9 79.29(16) 2_666 2_566
O10 Nd1 O9 70.14(17) . 2_566
O8 Nd1 O2 130.53(15) . .
O1 Nd1 O2 71.22(14) . .
O17 Nd1 O2 135.39(15) 2_666 .
O10 Nd1 O2 72.22(16) . .
O9 Nd1 O2 126.82(14) 2_566 .
O8 Nd1 O3 80.72(15) . .
O1 Nd1 O3 123.03(14) . .
O17 Nd1 O3 127.02(15) 2_666 .
O10 Nd1 O3 79.78(16) . .
O9 Nd1 O3 146.61(16) 2_566 .
O2 Nd1 O3 51.83(13) . .
O8 Nd1 O12 106.03(16) . .
O1 Nd1 O12 95.11(15) . .
O17 Nd1 O12 70.12(16) 2_666 .
O10 Nd1 O12 141.23(17) . .
O9 Nd1 O12 145.64(16) 2_566 .
O2 Nd1 O12 71.28(15) . .
O3 Nd1 O12 67.61(16) . .
O8 Nd1 Nd2 156.98(11) . .
O1 Nd1 Nd2 36.62(10) . .
O17 Nd1 Nd2 121.03(10) 2_666 .
O10 Nd1 Nd2 70.58(11) . .
O9 Nd1 Nd2 96.16(10) 2_566 .
O2 Nd1 Nd2 35.36(9) . .
O3 Nd1 Nd2 86.94(10) . .
O12 Nd1 Nd2 86.79(11) . .
O11 Nd2 O13 78.02(17) . 2_666
O11 Nd2 O2 75.14(15) . .
O13 Nd2 O2 142.33(17) 2_666 .
O11 Nd2 O1 137.63(16) . 2_666
O13 Nd2 O1 72.07(16) 2_666 2_666
O2 Nd2 O1 112.81(14) . 2_666
O11 Nd2 O4 78.88(16) . .
O13 Nd2 O4 125.83(16) 2_666 .
O2 Nd2 O4 73.83(14) . .
O1 Nd2 O4 143.35(14) 2_666 .
O11 Nd2 O18 144.96(16) . .
O13 Nd2 O18 137.00(17) 2_666 .
O2 Nd2 O18 73.93(16) . .
O1 Nd2 O18 71.06(15) 2_666 .
O4 Nd2 O18 77.05(15) . .
O11 Nd2 O1 73.15(15) . .
O13 Nd2 O1 76.87(16) 2_666 .
O2 Nd2 O1 70.38(14) . .
O1 Nd2 O1 71.36(15) 2_666 .
O4 Nd2 O1 138.95(13) . .
O18 Nd2 O1 110.76(15) . .
O11 Nd2 O16 101.62(15) . .
O13 Nd2 O16 71.64(16) 2_666 .
O2 Nd2 O16 139.58(14) . .
O1 Nd2 O16 96.71(13) 2_666 .
O4 Nd2 O16 66.14(13) . .
O18 Nd2 O16 91.49(15) . .
O1 Nd2 O16 148.45(13) . .
O11 Nd2 Nd1 64.96(11) . .
O13 Nd2 Nd1 107.39(13) 2_666 .
O2 Nd2 Nd1 36.50(11) . .
O1 Nd2 Nd1 96.12(9) 2_666 .
O4 Nd2 Nd1 105.81(10) . .
O18 Nd2 Nd1 97.83(11) . .
O1 Nd2 Nd1 34.62(9) . .
O16 Nd2 Nd1 166.05(10) . .
O11 Nd2 Nd2 105.41(13) . 2_666
O13 Nd2 Nd2 70.82(13) 2_666 2_666
O2 Nd2 Nd2 91.40(10) . 2_666
O1 Nd2 Nd2 36.36(10) 2_666 2_666
O4 Nd2 Nd2 163.24(9) . 2_666
O18 Nd2 Nd2 91.45(12) . 2_666
O1 Nd2 Nd2 34.99(9) . 2_666
O16 Nd2 Nd2 127.16(9) . 2_666
Nd1 Nd2 Nd2 63.230(10) . 2_666
O6 Nd3 O15 73.60(16) . 2_676
O6 Nd3 O19 88.60(16) . .
O15 Nd3 O19 74.37(18) 2_676 .
O6 Nd3 O14 78.01(15) . .
O15 Nd3 O14 132.80(16) 2_676 .
O19 Nd3 O14 141.85(16) . .
O6 Nd3 O20 145.88(16) . .
O15 Nd3 O20 72.69(17) 2_676 .
O19 Nd3 O20 77.41(16) . .
O14 Nd3 O20 130.72(15) . .
O6 Nd3 O4 71.43(14) . .
O15 Nd3 O4 130.35(16) 2_676 .
O19 Nd3 O4 70.68(15) . .
O14 Nd3 O4 71.19(14) . .
O20 Nd3 O4 129.74(15) . .
O6 Nd3 O16 137.18(14) . .
O15 Nd3 O16 141.43(16) 2_676 .
O19 Nd3 O16 82.72(16) . .
O14 Nd3 O16 83.42(15) . .
O20 Nd3 O16 72.28(15) . .
O4 Nd3 O16 66.11(13) . .
O6 Nd3 O7 119.78(14) . 2_676
O15 Nd3 O7 92.73(17) 2_676 2_676
O19 Nd3 O7 144.60(16) . 2_676
O14 Nd3 O7 69.90(15) . 2_676
O20 Nd3 O7 67.24(15) . 2_676
O4 Nd3 O7 135.30(15) . 2_676
O16 Nd3 O7 88.30(14) . 2_676
O6 Nd3 O6 71.21(15) . 2_676
O15 Nd3 O6 66.13(16) 2_676 2_676
O19 Nd3 O6 139.18(16) . 2_676
O14 Nd3 O6 69.39(15) . 2_676
O20 Nd3 O6 99.53(14) . 2_676
O4 Nd3 O6 129.91(13) . 2_676
O16 Nd3 O6 135.84(13) . 2_676
O7 Nd3 O6 50.37(13) 2_676 2_676
O6 Nd3 C3 96.38(16) . 2_676
O15 Nd3 C3 77.38(18) 2_676 2_676
O19 Nd3 C3 148.60(17) . 2_676
O14 Nd3 C3 69.15(16) . 2_676
O20 Nd3 C3 81.38(16) . 2_676
O4 Nd3 C3 140.14(16) . 2_676
O16 Nd3 C3 112.49(16) . 2_676
O7 Nd3 C3 24.83(15) 2_676 2_676
O6 Nd3 C3 25.65(15) 2_676 2_676
O6 Nd3 Nd3 37.05(10) . 2_676
O15 Nd3 Nd3 64.85(12) 2_676 2_676
O19 Nd3 Nd3 117.85(12) . 2_676
O14 Nd3 Nd3 69.68(11) . 2_676
O20 Nd3 Nd3 126.61(12) . 2_676
O4 Nd3 Nd3 102.68(9) . 2_676
O16 Nd3 Nd3 153.08(10) . 2_676
O7 Nd3 Nd3 83.61(10) 2_676 2_676
O6 Nd3 Nd3 34.16(9) 2_676 2_676
C3 Nd3 Nd3 59.48(12) 2_676 2_676
N1 Cu1 Cu2 117.05(19) . .
N1 Cu1 I4 118.67(19) . .
Cu2 Cu1 I4 123.32(5) . .
N1 Cu1 I1 110.03(19) . .
Cu2 Cu1 I1 59.18(4) . .
I4 Cu1 I1 108.72(4) . .
N1 Cu1 I2 92.78(17) . .
Cu2 Cu1 I2 58.10(4) . .
I4 Cu1 I2 109.35(5) . .
I1 Cu1 I2 116.98(4) . .
N1 Cu1 Cu4 116.78(19) . .
Cu2 Cu1 Cu4 91.91(5) . .
I4 Cu1 Cu4 54.04(3) . .
I1 Cu1 Cu4 132.59(4) . .
I2 Cu1 Cu4 55.31(3) . .
N2 Cu2 I1 111.14(18) 1_554 .
N2 Cu2 I2 112.17(19) 1_554 .
I1 Cu2 I2 123.42(4) . .
N2 Cu2 Cu1 135.1(2) 1_554 .
I1 Cu2 Cu1 60.69(4) . .
I2 Cu2 Cu1 63.07(4) . .
N2 Cu2 I3 104.09(19) 1_554 .
I1 Cu2 I3 103.92(5) . .
I2 Cu2 I3 99.01(4) . .
Cu1 Cu2 I3 120.85(5) . .
N5 Cu3 N3 141.4(3) 1_454 1_455
N5 Cu3 I1 103.5(2) 1_454 .
N3 Cu3 I1 95.6(2) 1_455 .
N5 Cu3 I3 100.1(2) 1_454 .
N3 Cu3 I3 112.7(2) 1_455 .
I1 Cu3 I3 91.52(5) . .
N4 Cu4 I4 120.30(18) 1_554 .
N4 Cu4 I2 96.92(19) 1_554 .
I4 Cu4 I2 114.85(5) . .
N4 Cu4 I4 97.59(18) 1_554 2_575
I4 Cu4 I4 113.29(4) . 2_575
I2 Cu4 I4 111.81(4) . 2_575
N4 Cu4 Cu4 124.7(2) 1_554 2_575
I4 Cu4 Cu4 59.15(4) . 2_575
I2 Cu4 Cu4 135.90(6) . 2_575
I4 Cu4 Cu4 54.14(4) 2_575 2_575
N4 Cu4 Cu1 126.35(19) 1_554 .
I4 Cu4 Cu1 56.64(3) . .
I2 Cu4 Cu1 58.22(4) . .
I4 Cu4 Cu1 134.75(5) 2_575 .
Cu4 Cu4 Cu1 99.95(5) 2_575 .
N6 Cu5 N6 180.0(4) . 2_675
Cu2 I1 Cu1 60.13(4) . .
Cu2 I1 Cu3 83.38(5) . .
Cu1 I1 Cu3 124.44(4) . .
Cu2 I2 Cu4 99.72(4) . .
Cu2 I2 Cu1 58.84(3) . .
Cu4 I2 Cu1 66.47(4) . .
Cu2 I3 Cu2 180.0 . 2_565
Cu2 I3 Cu3 76.15(4) . .
Cu2 I3 Cu3 103.85(4) 2_565 .
Cu4 I4 Cu1 69.32(4) . .
Cu4 I4 Cu4 66.71(4) . 2_575
Cu1 I4 Cu4 113.91(4) . 2_575
Nd1 O1 Nd2 120.89(16) . 2_666
Nd1 O1 Nd2 108.76(16) . .
Nd2 O1 Nd2 108.64(15) 2_666 .
Nd1 O1 H1A 105.8 . .
Nd2 O1 H1A 105.8 2_666 .
Nd2 O1 H1A 105.8 . .
C1 O2 Nd2 156.2(4) . .
C1 O2 Nd1 94.7(4) . .
Nd2 O2 Nd1 108.14(17) . .
C1 O3 Nd1 93.6(4) . .
C2 O4 Nd2 124.7(4) . .
C2 O4 Nd3 122.4(4) . .
Nd2 O4 Nd3 112.70(15) . .
C3 O6 Nd3 155.3(4) . .
C3 O6 Nd3 93.1(4) . 2_676
Nd3 O6 Nd3 108.79(15) . 2_676
C3 O7 Nd3 94.5(4) . 2_676
C10 O8 Nd1 139.0(4) . .
C10 O9 Nd1 142.8(4) . 2_566
C16 O10 Nd1 129.6(4) . .
C16 O11 Nd2 143.1(4) . .
C22 O12 Nd1 115.2(4) . .
C22 O13 Nd2 166.3(5) . 2_666
C28 O14 Nd3 131.2(4) . .
C28 O15 Nd3 138.6(5) . 2_676
C34 O16 Nd3 128.9(4) . .
C34 O16 Nd2 120.3(4) . .
Nd3 O16 Nd2 107.58(14) . .
C34 O17 Nd1 139.9(4) . 2_666
C40 O18 Nd2 127.4(4) . .
C40 O19 Nd3 142.4(4) . .
Nd3 O20 H20C 107.2 . .
Nd3 O20 H20B 127.4 . .
H20C O20 H20B 110.3 . .
H21C O21 H21B 101.4 . .
O3 C1 O2 119.8(6) . .
O3 C1 C4 121.6(5) . .
O2 C1 C4 118.6(5) . .
O5 C2 O4 125.2(6) . .
O5 C2 C5 119.3(5) . .
O4 C2 C5 115.5(5) . .
O7 C3 O6 121.5(6) . .
O7 C3 C6 121.4(5) . .
O6 C3 C6 117.1(6) . .
O7 C3 Nd3 60.7(3) . 2_676
O6 C3 Nd3 61.2(3) . 2_676
C6 C3 Nd3 173.0(5) . 2_676
C9 C4 C5 119.0(6) . .
C9 C4 C1 118.4(5) . .
C5 C4 C1 122.6(6) . .
C6 C5 C4 119.2(6) . .
C6 C5 C2 122.2(5) . .
C4 C5 C2 118.3(6) . .
C7 C6 C5 121.1(6) . .
C7 C6 C3 117.5(6) . .
C5 C6 C3 121.4(6) . .
C6 C7 C8 120.3(7) . .
C6 C7 H7A 119.9 . .
C8 C7 H7A 119.9 . .
C9 C8 C7 118.8(6) . .
C9 C8 H8A 120.6 . .
C7 C8 H8A 120.6 . .
C8 C9 C4 121.4(6) . .
C8 C9 H9A 119.3 . .
C4 C9 H9A 119.3 . .
O9 C10 O8 126.1(6) . .
O9 C10 C11 117.2(5) . .
O8 C10 C11 116.7(6) . .
C12 C11 C15 118.2(6) . .
C12 C11 C10 120.2(6) . .
C15 C11 C10 121.6(6) . .
C11 C12 C13 119.3(7) . .
C11 C12 H12A 120.4 . .
C13 C12 H12A 120.4 . .
N1 C13 C12 122.9(8) . .
N1 C13 H13A 118.6 . .
C12 C13 H13A 118.6 . .
C14 N1 C13 117.2(6) . .
C14 N1 Cu1 122.9(5) . .
C13 N1 Cu1 119.2(5) . .
N1 C14 C15 123.7(7) . .
N1 C14 H14A 118.1 . .
C15 C14 H14A 118.1 . .
C11 C15 C14 118.7(7) . .
C11 C15 H15A 120.7 . .
C14 C15 H15A 120.7 . .
O10 C16 O11 126.4(6) . .
O10 C16 C17 118.2(6) . .
O11 C16 C17 115.2(6) . .
C18 C17 C21 118.1(6) . .
C18 C17 C16 122.9(6) . .
C21 C17 C16 118.8(6) . .
C17 C18 C19 119.0(7) . .
C17 C18 H18A 120.5 . .
C19 C18 H18A 120.5 . .
N2 C19 C18 123.2(7) . .
N2 C19 H19A 118.4 . .
C18 C19 H19A 118.4 . .
C20 N2 C19 116.6(6) . .
C20 N2 Cu2 120.4(5) . 1_556
C19 N2 Cu2 121.7(5) . 1_556
N2 C20 C21 124.1(7) . .
N2 C20 H20A 118.0 . .
C21 C20 H20A 118.0 . .
C20 C21 C17 118.6(7) . .
C20 C21 H21A 120.7 . .
C17 C21 H21A 120.7 . .
O12 C22 O13 124.6(7) . .
O12 C22 C23 119.7(6) . .
O13 C22 C23 115.7(6) . .
C24 C23 C27 118.2(7) . .
C24 C23 C22 120.1(6) . .
C27 C23 C22 121.7(7) . .
C25 C24 C23 119.3(7) . .
C25 C24 H24A 120.3 . .
C23 C24 H24A 120.3 . .
N3 C25 C24 123.7(8) . .
N3 C25 H25A 118.2 . .
C24 C25 H25A 118.2 . .
C25 N3 C26 116.1(7) . .
C25 N3 Cu3 122.3(6) . 1_655
C26 N3 Cu3 121.3(5) . 1_655
N3 C26 C27 124.4(7) . .
N3 C26 H26A 117.8 . .
C27 C26 H26A 117.8 . .
C26 C27 C23 118.2(8) . .
C26 C27 H27A 120.9 . .
C23 C27 H27A 120.9 . .
O15 C28 O14 128.1(7) . .
O15 C28 C29 114.7(6) . .
O14 C28 C29 117.2(6) . .
C30 C29 C33 118.6(6) . .
C30 C29 C28 121.2(6) . .
C33 C29 C28 119.9(6) . .
C29 C30 C31 117.7(7) . .
C29 C30 H30A 121.2 . .
C31 C30 H30A 121.2 . .
N4 C31 C30 124.2(7) . .
N4 C31 H31A 117.9 . .
C30 C31 H31A 117.9 . .
C31 N4 C32 117.2(6) . .
C31 N4 Cu4 123.2(5) . 1_556
C32 N4 Cu4 119.5(5) . 1_556
N4 C32 C33 122.8(7) . .
N4 C32 H32A 118.6 . .
C33 C32 H32A 118.6 . .
C32 C33 C29 119.4(6) . .
C32 C33 H33A 120.3 . .
C29 C33 H33A 120.3 . .
O17 C34 O16 124.3(6) . .
O17 C34 C35 118.2(5) . .
O16 C34 C35 117.4(5) . .
C36 C35 C39 117.2(6) . .
C36 C35 C34 122.5(6) . .
C39 C35 C34 120.2(6) . .
C37 C36 C35 119.6(7) . .
C37 C36 H36A 120.2 . .
C35 C36 H36A 120.2 . .
N5 C37 C36 123.3(7) . .
N5 C37 H37A 118.4 . .
C36 C37 H37A 118.4 . .
C38 N5 C37 117.3(6) . .
C38 N5 Cu3 123.7(5) . 1_656
C37 N5 Cu3 118.7(5) . 1_656
N5 C38 C39 123.0(7) . .
N5 C38 H38A 118.5 . .
C39 C38 H38A 118.5 . .
C38 C39 C35 119.6(6) . .
C38 C39 H39A 120.2 . .
C35 C39 H39A 120.2 . .
O18 C40 O19 125.3(6) . .
O18 C40 C41 118.4(6) . .
O19 C40 C41 116.3(6) . .
C42 C41 C45 118.2(6) . .
C42 C41 C40 121.2(6) . .
C45 C41 C40 120.5(6) . .
C41 C42 C43 120.1(6) . .
C41 C42 H42A 119.9 . .
C43 C42 H42A 119.9 . .
N6 C43 C42 122.3(7) . .
N6 C43 H43A 118.9 . .
C42 C43 H43A 118.9 . .
C44 N6 C43 117.3(6) . .
C44 N6 Cu5 122.5(5) . .
C43 N6 Cu5 120.2(5) . .
N6 C44 C45 123.6(7) . .
N6 C44 H44A 118.2 . .
C45 C44 H44A 118.2 . .
C44 C45 C41 118.5(7) . .
C44 C45 H45A 120.8 . .
C41 C45 H45A 120.8 . .

loop_
_geom_bond_atom_site_label_1
_geom_bond_atom_site_label_2
_geom_bond_distance
_geom_bond_site_symmetry_2
Nd1 O8 2.357(4) .
Nd1 O1 2.389(4) .
Nd1 O17 2.421(4) 2_666
Nd1 O10 2.459(4) .
Nd1 O9 2.488(5) 2_566
Nd1 O2 2.492(5) .
Nd1 O3 2.538(5) .
Nd1 O12 2.638(5) .
Nd1 Nd2 3.9814(4) .
Nd2 O11 2.363(5) .
Nd2 O13 2.392(5) 2_666
Nd2 O2 2.424(4) .
Nd2 O1 2.426(4) 2_666
Nd2 O4 2.437(4) .
Nd2 O18 2.453(5) .
Nd2 O1 2.508(4) .
Nd2 O16 2.590(4) .
Nd2 Nd2 4.0084(6) 2_666
Nd3 O6 2.407(4) .
Nd3 O15 2.407(5) 2_676
Nd3 O19 2.435(4) .
Nd3 O14 2.453(4) .
Nd3 O20 2.505(4) .
Nd3 O4 2.515(4) .
Nd3 O16 2.519(4) .
Nd3 O7 2.574(4) 2_676
Nd3 O6 2.583(4) 2_676
Nd3 C3 2.943(6) 2_676
Nd3 Nd3 4.0587(7) 2_676
Cu1 N1 2.042(6) .
Cu1 Cu2 2.6586(16) .
Cu1 I4 2.6671(13) .
Cu1 I1 2.6733(12) .
Cu1 I2 2.7700(13) .
Cu1 Cu4 2.9875(18) .
Cu2 N2 2.028(6) 1_554
Cu2 I1 2.6329(12) .
Cu2 I2 2.6376(13) .
Cu2 I3 2.8633(15) .
Cu3 N5 1.975(6) 1_454
Cu3 N3 1.981(7) 1_455
Cu3 I1 2.9180(16) .
Cu3 I3 3.1240(16) .
Cu4 N4 2.037(6) 1_554
Cu4 I4 2.5849(12) .
Cu4 I2 2.6793(14) .
Cu4 I4 2.7381(13) 2_575
Cu4 Cu4 2.930(2) 2_575
Cu5 N6 1.913(6) .
Cu5 N6 1.913(6) 2_675
I3 Cu2 2.8633(15) 2_565
I4 Cu4 2.7381(13) 2_575
O1 Nd2 2.426(4) 2_666
O1 H1A 0.9800 .
O2 C1 1.292(7) .
O3 C1 1.249(7) .
O4 C2 1.297(7) .
O5 C2 1.215(8) .
O6 C3 1.276(7) .
O6 Nd3 2.583(4) 2_676
O7 C3 1.240(8) .
O7 Nd3 2.574(4) 2_676
O8 C10 1.264(7) .
O9 C10 1.242(8) .
O9 Nd1 2.488(5) 2_566
O10 C16 1.239(8) .
O11 C16 1.253(8) .
O12 C22 1.232(8) .
O13 C22 1.265(8) .
O13 Nd2 2.392(5) 2_666
O14 C28 1.253(8) .
O15 C28 1.245(8) .
O15 Nd3 2.407(5) 2_676
O16 C34 1.271(7) .
O17 C34 1.239(7) .
O17 Nd1 2.421(4) 2_666
O18 C40 1.238(8) .
O19 C40 1.250(8) .
O20 H20C 0.8500 .
O20 H20B 0.8500 .
O21 H21C 0.8500 .
O21 H21B 0.8501 .
C1 C4 1.475(9) .
C2 C5 1.532(8) .
C3 C6 1.498(8) .
C3 Nd3 2.943(6) 2_676
C4 C9 1.394(9) .
C4 C5 1.402(8) .
C5 C6 1.375(9) .
C6 C7 1.375(9) .
C7 C8 1.394(9) .
C7 H7A 0.9300 .
C8 C9 1.371(10) .
C8 H8A 0.9300 .
C9 H9A 0.9300 .
C10 C11 1.518(9) .
C11 C12 1.374(10) .
C11 C15 1.377(9) .
C12 C13 1.390(10) .
C12 H12A 0.9300 .
C13 N1 1.331(10) .
C13 H13A 0.9300 .
N1 C14 1.326(10) .
C14 C15 1.387(10) .
C14 H14A 0.9300 .
C15 H15A 0.9300 .
C16 C17 1.510(9) .
C17 C18 1.358(10) .
C17 C21 1.406(9) .
C18 C19 1.386(10) .
C18 H18A 0.9300 .
C19 N2 1.339(10) .
C19 H19A 0.9300 .
N2 C20 1.331(10) .
N2 Cu2 2.028(6) 1_556
C20 C21 1.357(10) .
C20 H20A 0.9300 .
C21 H21A 0.9300 .
C22 C23 1.531(9) .
C23 C24 1.381(10) .
C23 C27 1.385(10) .
C24 C25 1.375(10) .
C24 H24A 0.9300 .
C25 N3 1.335(10) .
C25 H25A 0.9300 .
N3 C26 1.342(11) .
N3 Cu3 1.981(7) 1_655
C26 C27 1.377(11) .
C26 H26A 0.9300 .
C27 H27A 0.9300 .
C28 C29 1.508(9) .
C29 C30 1.383(9) .
C29 C33 1.390(10) .
C30 C31 1.390(10) .
C30 H30A 0.9300 .
C31 N4 1.327(10) .
C31 H31A 0.9300 .
N4 C32 1.342(9) .
N4 Cu4 2.037(6) 1_556
C32 C33 1.370(10) .
C32 H32A 0.9300 .
C33 H33A 0.9300 .
C34 C35 1.512(8) .
C35 C36 1.383(9) .
C35 C39 1.387(9) .
C36 C37 1.377(10) .
C36 H36A 0.9300 .
C37 N5 1.337(10) .
C37 H37A 0.9300 .
N5 C38 1.330(10) .
N5 Cu3 1.975(6) 1_656
C38 C39 1.384(9) .
C38 H38A 0.9300 .
C39 H39A 0.9300 .
C40 C41 1.511(9) .
C41 C42 1.357(10) .
C41 C45 1.390(9) .
C42 C43 1.383(9) .
C42 H42A 0.9300 .
C43 N6 1.340(9) .
C43 H43A 0.9300 .
N6 C44 1.331(10) .
C44 C45 1.379(9) .
C44 H44A 0.9300 .
C45 H45A 0.9300 .

loop_
_geom_hbond_atom_site_label_D
_geom_hbond_atom_site_label_H
_geom_hbond_atom_site_label_A
_geom_hbond_distance_DH
_geom_hbond_distance_HA
_geom_hbond_distance_DA
_geom_hbond_angle_DHA
_geom_hbond_site_symmetry_A
O20 H20C O21 0.85 1.99 2.836(8) 179.8 .
O20 H20B O8 0.85 2.13 2.977(6) 179.7 1_655
O21 H21B O5 0.85 2.16 3.011(8) 179.7 1_655
O21 H21C O5 0.85 2.16 3.010(8) 179.6 2_676

loop_
_geom_torsion_atom_site_label_1
_geom_torsion_atom_site_label_2
_geom_torsion_atom_site_label_3
_geom_torsion_atom_site_label_4
_geom_torsion
_geom_torsion_site_symmetry_1
_geom_torsion_site_symmetry_4
O8 Nd1 Nd2 O11 35.4(3) . .
O1 Nd1 Nd2 O11 -96.5(2) . .
O17 Nd1 Nd2 O11 -135.05(19) 2_666 .
O10 Nd1 Nd2 O11 12.53(19) . .
O9 Nd1 Nd2 O11 -53.87(18) 2_566 .
O2 Nd1 Nd2 O11 98.9(2) . .
O3 Nd1 Nd2 O11 92.77(18) . .
O12 Nd1 Nd2 O11 160.49(17) . .
O8 Nd1 Nd2 O13 102.6(3) . 2_666
O1 Nd1 Nd2 O13 -29.2(2) . 2_666
O17 Nd1 Nd2 O13 -67.78(18) 2_666 2_666
O10 Nd1 Nd2 O13 79.80(18) . 2_666
O9 Nd1 Nd2 O13 13.40(17) 2_566 2_666
O2 Nd1 Nd2 O13 166.2(2) . 2_666
O3 Nd1 Nd2 O13 160.04(17) . 2_666
O12 Nd1 Nd2 O13 -132.24(17) . 2_666
O8 Nd1 Nd2 O2 -63.6(3) . .
O1 Nd1 Nd2 O2 164.5(2) . .
O17 Nd1 Nd2 O2 126.0(2) 2_666 .
O10 Nd1 Nd2 O2 -86.4(2) . .
O9 Nd1 Nd2 O2 -152.8(2) 2_566 .
O3 Nd1 Nd2 O2 -6.2(2) . .
O12 Nd1 Nd2 O2 61.5(2) . .
O8 Nd1 Nd2 O1 175.7(3) . 2_666
O1 Nd1 Nd2 O1 43.8(2) . 2_666
O17 Nd1 Nd2 O1 5.31(16) 2_666 2_666
O10 Nd1 Nd2 O1 152.89(16) . 2_666
O9 Nd1 Nd2 O1 86.49(15) 2_566 2_666
O2 Nd1 Nd2 O1 -120.7(2) . 2_666
O3 Nd1 Nd2 O1 -126.87(15) . 2_666
O12 Nd1 Nd2 O1 -59.15(15) . 2_666
O8 Nd1 Nd2 O4 -33.9(3) . .
O1 Nd1 Nd2 O4 -165.81(19) . .
O17 Nd1 Nd2 O4 155.66(17) 2_666 .
O10 Nd1 Nd2 O4 -56.77(17) . .
O9 Nd1 Nd2 O4 -123.16(15) 2_566 .
O2 Nd1 Nd2 O4 29.6(2) . .
O3 Nd1 Nd2 O4 23.47(16) . .
O12 Nd1 Nd2 O4 91.19(15) . .
O8 Nd1 Nd2 O18 -112.6(3) . .
O1 Nd1 Nd2 O18 115.50(19) . .
O17 Nd1 Nd2 O18 76.97(17) 2_666 .
O10 Nd1 Nd2 O18 -135.46(17) . .
O9 Nd1 Nd2 O18 158.15(16) 2_566 .
O2 Nd1 Nd2 O18 -49.0(2) . .
O3 Nd1 Nd2 O18 -55.22(16) . .
O12 Nd1 Nd2 O18 12.50(16) . .
O8 Nd1 Nd2 O1 131.9(3) . .
O17 Nd1 Nd2 O1 -38.5(2) 2_666 .
O10 Nd1 Nd2 O1 109.0(2) . .
O9 Nd1 Nd2 O1 42.65(19) 2_566 .
O2 Nd1 Nd2 O1 -164.5(2) . .
O3 Nd1 Nd2 O1 -170.7(2) . .
O12 Nd1 Nd2 O1 -102.99(19) . .
O8 Nd1 Nd2 O16 18.9(5) . .
O1 Nd1 Nd2 O16 -113.0(4) . .
O17 Nd1 Nd2 O16 -151.5(4) 2_666 .
O10 Nd1 Nd2 O16 -4.0(4) . .
O9 Nd1 Nd2 O16 -70.4(4) 2_566 .
O2 Nd1 Nd2 O16 82.5(4) . .
O3 Nd1 Nd2 O16 76.3(4) . .
O12 Nd1 Nd2 O16 144.0(4) . .
O8 Nd1 Nd2 Nd2 159.7(3) . 2_666
O1 Nd1 Nd2 Nd2 27.83(16) . 2_666
O17 Nd1 Nd2 Nd2 -10.70(13) 2_666 2_666
O10 Nd1 Nd2 Nd2 136.88(13) . 2_666
O9 Nd1 Nd2 Nd2 70.48(11) 2_566 2_666
O2 Nd1 Nd2 Nd2 -136.71(18) . 2_666
O3 Nd1 Nd2 Nd2 -142.88(11) . 2_666
O12 Nd1 Nd2 Nd2 -75.16(11) . 2_666
N1 Cu1 Cu2 N2 -170.5(3) . 1_554
I4 Cu1 Cu2 N2 -1.8(3) . 1_554
I1 Cu1 Cu2 N2 91.3(3) . 1_554
I2 Cu1 Cu2 N2 -95.2(3) . 1_554
Cu4 Cu1 Cu2 N2 -48.9(3) . 1_554
N1 Cu1 Cu2 I1 98.2(2) . .
I4 Cu1 Cu2 I1 -93.16(6) . .
I2 Cu1 Cu2 I1 173.53(5) . .
Cu4 Cu1 Cu2 I1 -140.22(4) . .
N1 Cu1 Cu2 I2 -75.3(2) . .
I4 Cu1 Cu2 I2 93.32(6) . .
I1 Cu1 Cu2 I2 -173.53(5) . .
Cu4 Cu1 Cu2 I2 46.25(4) . .
N1 Cu1 Cu2 I3 9.0(2) . .
I4 Cu1 Cu2 I3 177.64(4) . .
I1 Cu1 Cu2 I3 -89.20(5) . .
I2 Cu1 Cu2 I3 84.33(5) . .
Cu4 Cu1 Cu2 I3 130.58(5) . .
N1 Cu1 Cu4 N4 147.3(3) . 1_554
Cu2 Cu1 Cu4 N4 25.5(2) . 1_554
I4 Cu1 Cu4 N4 -105.4(2) . 1_554
I1 Cu1 Cu4 N4 -22.8(2) . 1_554
I2 Cu1 Cu4 N4 73.7(2) . 1_554
N1 Cu1 Cu4 I4 -107.3(2) . .
Cu2 Cu1 Cu4 I4 130.91(4) . .
I1 Cu1 Cu4 I4 82.64(6) . .
I2 Cu1 Cu4 I4 179.13(4) . .
N1 Cu1 Cu4 I2 73.5(2) . .
Cu2 Cu1 Cu4 I2 -48.23(4) . .
I4 Cu1 Cu4 I2 -179.13(4) . .
I1 Cu1 Cu4 I2 -96.49(6) . .
N1 Cu1 Cu4 I4 -16.5(2) . 2_575
Cu2 Cu1 Cu4 I4 -138.30(7) . 2_575
I4 Cu1 Cu4 I4 90.80(7) . 2_575
I1 Cu1 Cu4 I4 173.44(5) . 2_575
I2 Cu1 Cu4 I4 -90.07(7) . 2_575
N1 Cu1 Cu4 Cu4 -65.0(2) . 2_575
Cu2 Cu1 Cu4 Cu4 173.27(6) . 2_575
I4 Cu1 Cu4 Cu4 42.37(5) . 2_575
I1 Cu1 Cu4 Cu4 125.01(7) . 2_575
I2 Cu1 Cu4 Cu4 -138.50(6) . 2_575
N2 Cu2 I1 Cu1 -130.8(2) 1_554 .
I2 Cu2 I1 Cu1 6.92(5) . .
I3 Cu2 I1 Cu1 117.82(5) . .
N2 Cu2 I1 Cu3 92.9(2) 1_554 .
I2 Cu2 I1 Cu3 -129.40(6) . .
Cu1 Cu2 I1 Cu3 -136.31(4) . .
I3 Cu2 I1 Cu3 -18.49(3) . .
N1 Cu1 I1 Cu2 -110.26(19) . .
I4 Cu1 I1 Cu2 118.24(6) . .
I2 Cu1 I1 Cu2 -6.17(4) . .
Cu4 Cu1 I1 Cu2 60.28(7) . .
N1 Cu1 I1 Cu3 -54.0(2) . .
Cu2 Cu1 I1 Cu3 56.30(5) . .
I4 Cu1 I1 Cu3 174.54(4) . .
I2 Cu1 I1 Cu3 50.13(6) . .
Cu4 Cu1 I1 Cu3 116.58(7) . .
N5 Cu3 I1 Cu2 -84.3(2) 1_454 .
N3 Cu3 I1 Cu2 129.4(2) 1_455 .
I3 Cu3 I1 Cu2 16.39(3) . .
N5 Cu3 I1 Cu1 -130.9(2) 1_454 .
N3 Cu3 I1 Cu1 82.8(2) 1_455 .
I3 Cu3 I1 Cu1 -30.18(5) . .
N2 Cu2 I2 Cu4 75.8(2) 1_554 .
I1 Cu2 I2 Cu4 -61.52(7) . .
Cu1 Cu2 I2 Cu4 -54.76(4) . .
I3 Cu2 I2 Cu4 -174.88(3) . .
N2 Cu2 I2 Cu1 130.6(2) 1_554 .
I1 Cu2 I2 Cu1 -6.76(5) . .
I3 Cu2 I2 Cu1 -120.12(5) . .
N4 Cu4 I2 Cu2 -79.18(18) 1_554 .
I4 Cu4 I2 Cu2 48.87(5) . .
I4 Cu4 I2 Cu2 179.76(4) 2_575 .
Cu4 Cu4 I2 Cu2 119.35(9) 2_575 .
Cu1 Cu4 I2 Cu2 49.67(4) . .
N4 Cu4 I2 Cu1 -128.85(18) 1_554 .
I4 Cu4 I2 Cu1 -0.80(4) . .
I4 Cu4 I2 Cu1 130.10(5) 2_575 .
Cu4 Cu4 I2 Cu1 69.69(9) 2_575 .
N1 Cu1 I2 Cu2 120.41(19) . .
I4 Cu1 I2 Cu2 -117.85(5) . .
I1 Cu1 I2 Cu2 6.24(5) . .
Cu4 Cu1 I2 Cu2 -118.59(5) . .
N1 Cu1 I2 Cu4 -121.00(19) . .
Cu2 Cu1 I2 Cu4 118.59(5) . .
I4 Cu1 I2 Cu4 0.74(3) . .
I1 Cu1 I2 Cu4 124.83(5) . .
N2 Cu2 I3 Cu2 -13(100) 1_554 2_565
I1 Cu2 I3 Cu2 103(100) . 2_565
I2 Cu2 I3 Cu2 -129(100) . 2_565
Cu1 Cu2 I3 Cu2 167(100) . 2_565
N2 Cu2 I3 Cu3 -98.80(19) 1_554 .
I1 Cu2 I3 Cu3 17.64(3) . .
I2 Cu2 I3 Cu3 145.50(4) . .
Cu1 Cu2 I3 Cu3 81.57(6) . .
N5 Cu3 I3 Cu2 88.6(2) 1_454 .
N3 Cu3 I3 Cu2 -112.1(2) 1_455 .
I1 Cu3 I3 Cu2 -15.40(3) . .
N5 Cu3 I3 Cu2 -91.4(2) 1_454 2_565
N3 Cu3 I3 Cu2 67.9(2) 1_455 2_565
I1 Cu3 I3 Cu2 164.60(3) . 2_565
N4 Cu4 I4 Cu1 115.9(2) 1_554 .
I2 Cu4 I4 Cu1 0.81(4) . .
I4 Cu4 I4 Cu1 -129.36(5) 2_575 .
Cu4 Cu4 I4 Cu1 -129.36(5) 2_575 .
N4 Cu4 I4 Cu4 -114.7(2) 1_554 2_575
I2 Cu4 I4 Cu4 130.17(7) . 2_575
I4 Cu4 I4 Cu4 0.0 2_575 2_575
Cu1 Cu4 I4 Cu4 129.36(5) . 2_575
N1 Cu1 I4 Cu4 103.8(2) . .
Cu2 Cu1 I4 Cu4 -64.68(6) . .
I1 Cu1 I4 Cu4 -129.56(5) . .
I2 Cu1 I4 Cu4 -0.75(3) . .
N1 Cu1 I4 Cu4 52.8(2) . 2_575
Cu2 Cu1 I4 Cu4 -115.65(6) . 2_575
I1 Cu1 I4 Cu4 179.47(4) . 2_575
I2 Cu1 I4 Cu4 -51.73(5) . 2_575
Cu4 Cu1 I4 Cu4 -50.97(5) . 2_575
O8 Nd1 O1 Nd2 94.0(3) . 2_666
O17 Nd1 O1 Nd2 21.1(2) 2_666 2_666
O10 Nd1 O1 Nd2 169.9(2) . 2_666
O9 Nd1 O1 Nd2 99.4(2) 2_566 2_666
O2 Nd1 O1 Nd2 -117.2(2) . 2_666
O3 Nd1 O1 Nd2 -115.5(2) . 2_666
O12 Nd1 O1 Nd2 -49.0(2) . 2_666
Nd2 Nd1 O1 Nd2 -126.6(3) . 2_666
O8 Nd1 O1 Nd2 -139.4(3) . .
O17 Nd1 O1 Nd2 147.73(17) 2_666 .
O10 Nd1 O1 Nd2 -63.46(17) . .
O9 Nd1 O1 Nd2 -134.02(19) 2_566 .
O2 Nd1 O1 Nd2 9.38(14) . .
O3 Nd1 O1 Nd2 11.1(2) . .
O12 Nd1 O1 Nd2 77.62(17) . .
O11 Nd2 O1 Nd1 70.14(17) . .
O13 Nd2 O1 Nd1 151.4(2) 2_666 .
O2 Nd2 O1 Nd1 -9.69(15) . .
O1 Nd2 O1 Nd1 -133.4(2) 2_666 .
O4 Nd2 O1 Nd1 21.0(3) . .
O18 Nd2 O1 Nd1 -72.99(18) . .
O16 Nd2 O1 Nd1 154.9(2) . .
Nd2 Nd2 O1 Nd1 -133.4(2) 2_666 .
O11 Nd2 O1 Nd2 -156.48(19) . 2_666
O13 Nd2 O1 Nd2 -75.23(18) 2_666 2_666
O2 Nd2 O1 Nd2 123.68(19) . 2_666
O1 Nd2 O1 Nd2 0.0 2_666 2_666
O4 Nd2 O1 Nd2 154.42(16) . 2_666
O18 Nd2 O1 Nd2 60.38(19) . 2_666
O16 Nd2 O1 Nd2 -71.7(3) . 2_666
Nd1 Nd2 O1 Nd2 133.4(2) . 2_666
O11 Nd2 O2 C1 95.1(10) . .
O13 Nd2 O2 C1 141.1(10) 2_666 .
O1 Nd2 O2 C1 -129.1(10) 2_666 .
O4 Nd2 O2 C1 12.6(10) . .
O18 Nd2 O2 C1 -68.2(10) . .
O1 Nd2 O2 C1 172.1(10) . .
O16 Nd2 O2 C1 4.5(11) . .
Nd1 Nd2 O2 C1 162.9(11) . .
Nd2 Nd2 O2 C1 -159.3(10) 2_666 .
O11 Nd2 O2 Nd1 -67.81(19) . .
O13 Nd2 O2 Nd1 -21.8(3) 2_666 .
O1 Nd2 O2 Nd1 68.0(2) 2_666 .
O4 Nd2 O2 Nd1 -150.3(2) . .
O18 Nd2 O2 Nd1 128.9(2) . .
O1 Nd2 O2 Nd1 9.25(14) . .
O16 Nd2 O2 Nd1 -158.37(16) . .
Nd2 Nd2 O2 Nd1 37.76(15) 2_666 .
O8 Nd1 O2 C1 -20.6(4) . .
O1 Nd1 O2 C1 177.2(4) . .
O17 Nd1 O2 C1 106.1(4) 2_666 .
O10 Nd1 O2 C1 -91.9(4) . .
O9 Nd1 O2 C1 -138.6(3) 2_566 .
O3 Nd1 O2 C1 -1.0(3) . .
O12 Nd1 O2 C1 74.8(3) . .
Nd2 Nd1 O2 C1 -173.2(4) . .
O8 Nd1 O2 Nd2 152.56(16) . .
O1 Nd1 O2 Nd2 -9.67(15) . .
O17 Nd1 O2 Nd2 -80.8(2) 2_666 .
O10 Nd1 O2 Nd2 81.28(18) . .
O9 Nd1 O2 Nd2 34.6(2) 2_566 .
O3 Nd1 O2 Nd2 172.1(3) . .
O12 Nd1 O2 Nd2 -112.1(2) . .
O8 Nd1 O3 C1 166.1(4) . .
O1 Nd1 O3 C1 -1.0(4) . .
O17 Nd1 O3 C1 -121.7(4) 2_666 .
O10 Nd1 O3 C1 76.4(4) . .
O9 Nd1 O3 C1 102.1(4) 2_566 .
O2 Nd1 O3 C1 1.0(3) . .
O12 Nd1 O3 C1 -82.2(4) . .
Nd2 Nd1 O3 C1 5.6(4) . .
O11 Nd2 O4 C2 -55.1(5) . .
O13 Nd2 O4 C2 -121.4(5) 2_666 .
O2 Nd2 O4 C2 22.4(4) . .
O1 Nd2 O4 C2 129.1(4) 2_666 .
O18 Nd2 O4 C2 99.2(5) . .
O1 Nd2 O4 C2 -7.6(5) . .
O16 Nd2 O4 C2 -163.3(5) . .
Nd1 Nd2 O4 C2 4.6(5) . .
Nd2 Nd2 O4 C2 51.5(7) 2_666 .
O11 Nd2 O4 Nd3 129.78(19) . .
O13 Nd2 O4 Nd3 63.5(3) 2_666 .
O2 Nd2 O4 Nd3 -152.6(2) . .
O1 Nd2 O4 Nd3 -46.0(3) 2_666 .
O18 Nd2 O4 Nd3 -75.89(19) . .
O1 Nd2 O4 Nd3 177.27(14) . .
O16 Nd2 O4 Nd3 21.64(15) . .
Nd1 Nd2 O4 Nd3 -170.48(12) . .
Nd2 Nd2 O4 Nd3 -123.6(3) 2_666 .
O6 Nd3 O4 C2 -11.8(4) . .
O15 Nd3 O4 C2 -59.3(5) 2_676 .
O19 Nd3 O4 C2 -107.0(5) . .
O14 Nd3 O4 C2 71.4(4) . .
O20 Nd3 O4 C2 -160.7(4) . .
O16 Nd3 O4 C2 162.5(5) . .
O7 Nd3 O4 C2 102.1(4) 2_676 .
O6 Nd3 O4 C2 31.8(5) 2_676 .
C3 Nd3 O4 C2 65.5(5) 2_676 .
Nd3 Nd3 O4 C2 8.3(4) 2_676 .
O6 Nd3 O4 Nd2 163.4(2) . .
O15 Nd3 O4 Nd2 115.9(2) 2_676 .
O19 Nd3 O4 Nd2 68.19(19) . .
O14 Nd3 O4 Nd2 -113.3(2) . .
O20 Nd3 O4 Nd2 14.5(3) . .
O16 Nd3 O4 Nd2 -22.29(15) . .
O7 Nd3 O4 Nd2 -82.7(2) 2_676 .
O6 Nd3 O4 Nd2 -153.02(15) 2_676 .
C3 Nd3 O4 Nd2 -119.3(2) 2_676 .
Nd3 Nd3 O4 Nd2 -176.43(13) 2_676 .
O15 Nd3 O6 C3 81.6(10) 2_676 .
O19 Nd3 O6 C3 7.5(10) . .
O14 Nd3 O6 C3 -136.6(10) . .
O20 Nd3 O6 C3 72.3(11) . .
O4 Nd3 O6 C3 -62.6(10) . .
O16 Nd3 O6 C3 -70.2(11) . .
O7 Nd3 O6 C3 165.2(10) 2_676 .
O6 Nd3 O6 C3 151.4(11) 2_676 .
C3 Nd3 O6 C3 156.4(9) 2_676 .
Nd3 Nd3 O6 C3 151.4(11) 2_676 .
O15 Nd3 O6 Nd3 -69.79(19) 2_676 2_676
O19 Nd3 O6 Nd3 -143.90(19) . 2_676
O14 Nd3 O6 Nd3 72.07(18) . 2_676
O20 Nd3 O6 Nd3 -79.0(3) . 2_676
O4 Nd3 O6 Nd3 146.0(2) . 2_676
O16 Nd3 O6 Nd3 138.39(17) . 2_676
O7 Nd3 O6 Nd3 13.8(3) 2_676 2_676
O6 Nd3 O6 Nd3 0.0 2_676 2_676
C3 Nd3 O6 Nd3 5.0(2) 2_676 2_676
O1 Nd1 O8 C10 -93.4(7) . .
O17 Nd1 O8 C10 -18.4(6) 2_666 .
O10 Nd1 O8 C10 -168.7(7) . .
O9 Nd1 O8 C10 -98.4(7) 2_566 .
O2 Nd1 O8 C10 126.9(6) . .
O3 Nd1 O8 C10 111.4(7) . .
O12 Nd1 O8 C10 48.0(7) . .
Nd2 Nd1 O8 C10 169.9(5) . .
O8 Nd1 O10 C16 170.9(6) . .
O1 Nd1 O10 C16 16.6(6) . .
O17 Nd1 O10 C16 100.3(6) 2_666 .
O9 Nd1 O10 C16 86.6(6) 2_566 .
O2 Nd1 O10 C16 -55.1(6) . .
O3 Nd1 O10 C16 -108.2(6) . .
O12 Nd1 O10 C16 -75.6(6) . .
Nd2 Nd1 O10 C16 -17.8(6) . .
O13 Nd2 O11 C16 -140.5(8) 2_666 .
O2 Nd2 O11 C16 12.8(8) . .
O1 Nd2 O11 C16 -94.9(8) 2_666 .
O4 Nd2 O11 C16 88.8(8) . .
O18 Nd2 O11 C16 41.5(9) . .
O1 Nd2 O11 C16 -60.8(8) . .
O16 Nd2 O11 C16 151.4(8) . .
Nd1 Nd2 O11 C16 -24.6(7) . .
Nd2 Nd2 O11 C16 -74.5(8) 2_666 .
O8 Nd1 O12 C22 -144.6(5) . .
O1 Nd1 O12 C22 19.1(5) . .
O17 Nd1 O12 C22 -69.8(5) 2_666 .
O10 Nd1 O12 C22 107.9(5) . .
O9 Nd1 O12 C22 -41.4(6) 2_566 .
O2 Nd1 O12 C22 87.3(5) . .
O3 Nd1 O12 C22 142.9(5) . .
Nd2 Nd1 O12 C22 54.8(5) . .
O6 Nd3 O14 C28 -25.7(5) . .
O15 Nd3 O14 C28 28.2(6) 2_676 .
O19 Nd3 O14 C28 -97.6(6) . .
O20 Nd3 O14 C28 133.3(5) . .
O4 Nd3 O14 C28 -99.9(6) . .
O16 Nd3 O14 C28 -166.9(6) . .
O7 Nd3 O14 C28 102.5(6) 2_676 .
O6 Nd3 O14 C28 48.5(5) 2_676 .
C3 Nd3 O14 C28 76.0(6) 2_676 .
Nd3 Nd3 O14 C28 12.0(5) 2_676 .
O6 Nd3 O16 C34 -172.6(4) . .
O15 Nd3 O16 C34 54.0(6) 2_676 .
O19 Nd3 O16 C34 107.4(5) . .
O14 Nd3 O16 C34 -108.2(5) . .
O20 Nd3 O16 C34 28.4(5) . .
O4 Nd3 O16 C34 179.5(5) . .
O7 Nd3 O16 C34 -38.2(5) 2_676 .
O6 Nd3 O16 C34 -57.1(6) 2_676 .
C3 Nd3 O16 C34 -44.0(5) 2_676 .
Nd3 Nd3 O16 C34 -110.5(5) 2_676 .
O6 Nd3 O16 Nd2 28.1(3) . .
O15 Nd3 O16 Nd2 -105.3(3) 2_676 .
O19 Nd3 O16 Nd2 -51.85(17) . .
O14 Nd3 O16 Nd2 92.51(17) . .
O20 Nd3 O16 Nd2 -130.91(19) . .
O4 Nd3 O16 Nd2 20.20(14) . .
O7 Nd3 O16 Nd2 162.47(18) 2_676 .
O6 Nd3 O16 Nd2 143.65(16) 2_676 .
C3 Nd3 O16 Nd2 156.69(16) 2_676 .
Nd3 Nd3 O16 Nd2 90.2(2) 2_676 .
O11 Nd2 O16 C34 105.5(5) . .
O13 Nd2 O16 C34 32.5(4) 2_666 .
O2 Nd2 O16 C34 -173.8(4) . .
O1 Nd2 O16 C34 -36.1(5) 2_666 .
O4 Nd2 O16 C34 177.7(5) . .
O18 Nd2 O16 C34 -107.2(5) . .
O1 Nd2 O16 C34 28.9(6) . .
Nd1 Nd2 O16 C34 120.7(5) . .
Nd2 Nd2 O16 C34 -14.2(5) 2_666 .
O11 Nd2 O16 Nd3 -93.04(19) . .
O13 Nd2 O16 Nd3 -166.1(2) 2_666 .
O2 Nd2 O16 Nd3 -12.4(3) . .
O1 Nd2 O16 Nd3 125.36(17) 2_666 .
O4 Nd2 O16 Nd3 -20.88(15) . .
O18 Nd2 O16 Nd3 54.26(18) . .
O1 Nd2 O16 Nd3 -169.69(17) . .
Nd1 Nd2 O16 Nd3 -77.8(5) . .
Nd2 Nd2 O16 Nd3 147.21(8) 2_666 .
O11 Nd2 O18 C40 69.8(6) . .
O13 Nd2 O18 C40 -107.3(5) 2_666 .
O2 Nd2 O18 C40 98.7(5) . .
O1 Nd2 O18 C40 -139.6(5) 2_666 .
O4 Nd2 O18 C40 22.1(5) . .
O1 Nd2 O18 C40 159.8(5) . .
O16 Nd2 O18 C40 -43.0(5) . .
Nd1 Nd2 O18 C40 126.6(5) . .
Nd2 Nd2 O18 C40 -170.2(5) 2_666 .
O6 Nd3 O19 C40 -76.6(7) . .
O15 Nd3 O19 C40 -149.9(8) 2_676 .
O14 Nd3 O19 C40 -8.1(9) . .
O20 Nd3 O19 C40 134.8(8) . .
O4 Nd3 O19 C40 -5.8(7) . .
O16 Nd3 O19 C40 61.4(7) . .
O7 Nd3 O19 C40 138.0(7) 2_676 .
O6 Nd3 O19 C40 -135.2(7) 2_676 .
C3 Nd3 O19 C40 -176.6(6) 2_676 .
Nd3 Nd3 O19 C40 -100.2(7) 2_676 .
Nd1 O3 C1 O2 -1.8(6) . .
Nd1 O3 C1 C4 175.7(5) . .
Nd2 O2 C1 O3 -161.8(7) . .
Nd1 O2 C1 O3 1.9(6) . .
Nd2 O2 C1 C4 20.5(13) . .
Nd1 O2 C1 C4 -175.8(5) . .
Nd2 O4 C2 O5 87.0(7) . .
Nd3 O4 C2 O5 -98.4(7) . .
Nd2 O4 C2 C5 -91.0(6) . .
Nd3 O4 C2 C5 83.7(6) . .
Nd3 O7 C3 O6 -7.6(7) 2_676 .
Nd3 O7 C3 C6 172.2(5) 2_676 .
Nd3 O6 C3 O7 -145.4(8) . .
Nd3 O6 C3 O7 7.6(7) 2_676 .
Nd3 O6 C3 C6 34.7(13) . .
Nd3 O6 C3 C6 -172.3(5) 2_676 .
Nd3 O6 C3 Nd3 -153.0(11) . 2_676
O3 C1 C4 C9 -43.5(9) . .
O2 C1 C4 C9 134.0(6) . .
O3 C1 C4 C5 136.3(6) . .
O2 C1 C4 C5 -46.2(8) . .
C9 C4 C5 C6 3.4(9) . .
C1 C4 C5 C6 -176.4(6) . .
C9 C4 C5 C2 176.9(6) . .
C1 C4 C5 C2 -2.9(8) . .
O5 C2 C5 C6 87.0(8) . .
O4 C2 C5 C6 -94.9(7) . .
O5 C2 C5 C4 -86.3(7) . .
O4 C2 C5 C4 91.8(7) . .
C4 C5 C6 C7 -1.6(9) . .
C2 C5 C6 C7 -174.9(6) . .
C4 C5 C6 C3 -179.5(6) . .
C2 C5 C6 C3 7.3(9) . .
O7 C3 C6 C7 32.6(9) . .
O6 C3 C6 C7 -147.5(6) . .
Nd3 C3 C6 C7 138(3) 2_676 .
O7 C3 C6 C5 -149.5(6) . .
O6 C3 C6 C5 30.4(9) . .
Nd3 C3 C6 C5 -44(4) 2_676 .
C5 C6 C7 C8 -1.5(10) . .
C3 C6 C7 C8 176.4(6) . .
C6 C7 C8 C9 2.9(11) . .
C7 C8 C9 C4 -1.1(11) . .
C5 C4 C9 C8 -2.1(10) . .
C1 C4 C9 C8 177.7(6) . .
Nd1 O9 C10 O8 4.6(11) 2_566 .
Nd1 O9 C10 C11 -175.5(4) 2_566 .
Nd1 O8 C10 O9 97.5(8) . .
Nd1 O8 C10 C11 -82.4(7) . .
O9 C10 C11 C12 167.3(6) . .
O8 C10 C11 C12 -12.8(9) . .
O9 C10 C11 C15 -13.2(9) . .
O8 C10 C11 C15 166.7(6) . .
C15 C11 C12 C13 1.1(11) . .
C10 C11 C12 C13 -179.3(7) . .
C11 C12 C13 N1 -1.7(12) . .
C12 C13 N1 C14 0.9(12) . .
C12 C13 N1 Cu1 -169.4(6) . .
Cu2 Cu1 N1 C14 -36.7(7) . .
I4 Cu1 N1 C14 154.2(6) . .
I1 Cu1 N1 C14 28.1(6) . .
I2 Cu1 N1 C14 -92.0(6) . .
Cu4 Cu1 N1 C14 -144.1(6) . .
Cu2 Cu1 N1 C13 133.1(6) . .
I4 Cu1 N1 C13 -36.1(6) . .
I1 Cu1 N1 C13 -162.1(5) . .
I2 Cu1 N1 C13 77.8(6) . .
Cu4 Cu1 N1 C13 25.6(6) . .
C13 N1 C14 C15 0.3(12) . .
Cu1 N1 C14 C15 170.2(6) . .
C12 C11 C15 C14 0.0(10) . .
C10 C11 C15 C14 -179.6(6) . .
N1 C14 C15 C11 -0.7(12) . .
Nd1 O10 C16 O11 11.8(11) . .
Nd1 O10 C16 C17 -163.5(5) . .
Nd2 O11 C16 O10 19.9(13) . .
Nd2 O11 C16 C17 -164.8(5) . .
O10 C16 C17 C18 18.5(11) . .
O11 C16 C17 C18 -157.3(7) . .
O10 C16 C17 C21 -166.9(7) . .
O11 C16 C17 C21 17.3(10) . .
C21 C17 C18 C19 -5.8(12) . .
C16 C17 C18 C19 168.9(7) . .
C17 C18 C19 N2 0.8(13) . .
C18 C19 N2 C20 4.7(12) . .
C18 C19 N2 Cu2 -162.4(7) . 1_556
C19 N2 C20 C21 -5.4(13) . .
Cu2 N2 C20 C21 161.9(7) 1_556 .
N2 C20 C21 C17 0.5(14) . .
C18 C17 C21 C20 5.2(12) . .
C16 C17 C21 C20 -169.7(8) . .
Nd1 O12 C22 O13 -3.4(9) . .
Nd1 O12 C22 C23 176.2(5) . .
Nd2 O13 C22 O12 52(2) 2_666 .
Nd2 O13 C22 C23 -127.8(18) 2_666 .
O12 C22 C23 C24 175.9(7) . .
O13 C22 C23 C24 -4.5(10) . .
O12 C22 C23 C27 -5.4(11) . .
O13 C22 C23 C27 174.2(7) . .
C27 C23 C24 C25 1.0(13) . .
C22 C23 C24 C25 179.8(8) . .
C23 C24 C25 N3 0.4(15) . .
C24 C25 N3 C26 -2.6(14) . .
C24 C25 N3 Cu3 171.0(7) . 1_655
C25 N3 C26 C27 3.5(15) . .
Cu3 N3 C26 C27 -170.1(8) 1_655 .
N3 C26 C27 C23 -2.2(15) . .
C24 C23 C27 C26 -0.2(12) . .
C22 C23 C27 C26 -178.9(8) . .
Nd3 O15 C28 O14 -35.8(12) 2_676 .
Nd3 O15 C28 C29 141.1(5) 2_676 .
Nd3 O14 C28 O15 2.5(11) . .
Nd3 O14 C28 C29 -174.4(4) . .
O15 C28 C29 C30 31.3(10) . .
O14 C28 C29 C30 -151.4(7) . .
O15 C28 C29 C33 -141.9(7) . .
O14 C28 C29 C33 35.4(9) . .
C33 C29 C30 C31 -1.8(12) . .
C28 C29 C30 C31 -175.1(7) . .
C29 C30 C31 N4 1.8(13) . .
C30 C31 N4 C32 -0.3(13) . .
C30 C31 N4 Cu4 -178.7(7) . 1_556
C31 N4 C32 C33 -1.2(12) . .
Cu4 N4 C32 C33 177.3(6) 1_556 .
N4 C32 C33 C29 1.1(13) . .
C30 C29 C33 C32 0.5(11) . .
C28 C29 C33 C32 173.8(7) . .
Nd1 O17 C34 O16 -67.5(10) 2_666 .
Nd1 O17 C34 C35 109.8(6) 2_666 .
Nd3 O16 C34 O17 -100.6(7) . .
Nd2 O16 C34 O17 56.4(8) . .
Nd3 O16 C34 C35 82.1(7) . .
Nd2 O16 C34 C35 -120.9(5) . .
O17 C34 C35 C36 -174.1(7) . .
O16 C34 C35 C36 3.4(10) . .
O17 C34 C35 C39 3.0(10) . .
O16 C34 C35 C39 -179.5(6) . .
C39 C35 C36 C37 -0.2(12) . .
C34 C35 C36 C37 177.0(8) . .
C35 C36 C37 N5 0.6(15) . .
C36 C37 N5 C38 -0.1(14) . .
C36 C37 N5 Cu3 173.7(7) . 1_656
C37 N5 C38 C39 -0.7(13) . .
Cu3 N5 C38 C39 -174.2(6) 1_656 .
N5 C38 C39 C35 1.1(13) . .
C36 C35 C39 C38 -0.6(11) . .
C34 C35 C39 C38 -177.8(7) . .
Nd2 O18 C40 O19 36.0(9) . .
Nd2 O18 C40 C41 -143.7(4) . .
Nd3 O19 C40 O18 -52.2(11) . .
Nd3 O19 C40 C41 127.5(6) . .
O18 C40 C41 C42 178.4(6) . .
O19 C40 C41 C42 -1.3(9) . .
O18 C40 C41 C45 -0.4(9) . .
O19 C40 C41 C45 179.9(6) . .
C45 C41 C42 C43 0.4(10) . .
C40 C41 C42 C43 -178.3(6) . .
C41 C42 C43 N6 -0.9(12) . .
C42 C43 N6 C44 1.6(11) . .
C42 C43 N6 Cu5 -178.9(6) . .
N6 Cu5 N6 C44 1(100) 2_675 .
N6 Cu5 N6 C43 -178(100) 2_675 .
C43 N6 C44 C45 -1.9(11) . .
Cu5 N6 C44 C45 178.6(6) . .
N6 C44 C45 C41 1.5(11) . .
C42 C41 C45 C44 -0.7(10) . .
C40 C41 C45 C44 178.1(6) . .
